data_7222238
loop_
_publ_author_name
'Pandey, Dilip K.'
'Khake, Shrikant M.'
'Gonnade, Rajesh G.'
'PUNJI, BENUDHAR'

_publ_section_title
;
 Mono- and binuclear palladacycles via regioselective C--H bond
 activation: syntheses, mechanistic insights and catalytic activity in
 direct arylation of azoles
;
_journal_name_full 'RSC Adv.'
_journal_paper_doi 10.1039/C5RA18289A
_journal_year 2015
_chemical_formula_moiety 'C54 H64 N2 O6 P2 Pd2'
_chemical_formula_sum 'C54 H64 N2 O6 P2 Pd2'
_chemical_formula_weight 1111.81
_chemical_name_systematic
; 
 ? 
;
_space_group_IT_number 13
_symmetry_cell_setting monoclinic
_symmetry_space_group_name_Hall '-P 2yc'
_symmetry_space_group_name_H-M 'P 1 2/c 1'
_atom_sites_solution_hydrogens geom
_atom_sites_solution_primary direct
_atom_sites_solution_secondary difmap
_audit_creation_method SHELXL-97
_audit_update_record
;
2015-05-07 deposited with the CCDC.
2015-09-18 downloaded from the CCDC.
;
_cell_angle_alpha 90.00
_cell_angle_beta 99.9410(10)
_cell_angle_gamma 90.00
_cell_formula_units_Z 2
_cell_length_a 11.1190(2)
_cell_length_b 11.0743(3)
_cell_length_c 21.2441(5)
_cell_measurement_reflns_used 6116
_cell_measurement_temperature 200(2)
_cell_measurement_theta_max 26.16
_cell_measurement_theta_min 2.62
_cell_volume 2576.62(10)
_computing_cell_refinement 'Bruker SAINT'
_computing_data_collection 'Bruker APEX2'
_computing_data_reduction 'Bruker SAINT'
_computing_molecular_graphics 'Bruker SHELXTL'
_computing_publication_material 'Bruker SHELXTL'
_computing_structure_refinement 'SHELXL-97 (Sheldrick, 2008)'
_computing_structure_solution 'SHELXS-97 (Sheldrick, 2008)'
_diffrn_ambient_temperature 200(2)
_diffrn_measured_fraction_theta_full 0.983
_diffrn_measured_fraction_theta_max 0.983
_diffrn_measurement_device_type 'Bruker APEX-II CCD'
_diffrn_measurement_method '\f and \w scans'
_diffrn_radiation_monochromator graphite
_diffrn_radiation_source 'fine-focus sealed tube'
_diffrn_radiation_type MoK\a
_diffrn_radiation_wavelength 0.71073
_diffrn_reflns_av_R_equivalents 0.0289
_diffrn_reflns_av_sigmaI/netI 0.0401
_diffrn_reflns_limit_h_max 12
_diffrn_reflns_limit_h_min -13
_diffrn_reflns_limit_k_max 13
_diffrn_reflns_limit_k_min -12
_diffrn_reflns_limit_l_max 25
_diffrn_reflns_limit_l_min -25
_diffrn_reflns_number 16241
_diffrn_reflns_theta_full 25.00
_diffrn_reflns_theta_max 25.00
_diffrn_reflns_theta_min 1.84
_exptl_absorpt_coefficient_mu 0.810
_exptl_absorpt_correction_T_max 0.8483
_exptl_absorpt_correction_T_min 0.7272
_exptl_absorpt_correction_type multi-scan
_exptl_absorpt_process_details sadabs,(bruker,2006)
_exptl_crystal_colour colourless
_exptl_crystal_density_diffrn 1.433
_exptl_crystal_density_method 'not measured'
_exptl_crystal_description plate
_exptl_crystal_F_000 1144
_exptl_crystal_recrystallization_method 'Re-crystallisation from solvent: HEXANE'
_exptl_crystal_size_max 0.42
_exptl_crystal_size_mid 0.31
_exptl_crystal_size_min 0.21
_refine_diff_density_max 0.733
_refine_diff_density_min -0.541
_refine_diff_density_rms 0.073
_refine_ls_extinction_method none
_refine_ls_goodness_of_fit_ref 1.000
_refine_ls_hydrogen_treatment constr
_refine_ls_matrix_type full
_refine_ls_number_parameters 303
_refine_ls_number_reflns 4483
_refine_ls_number_restraints 0
_refine_ls_restrained_S_all 1.000
_refine_ls_R_factor_all 0.0620
_refine_ls_R_factor_gt 0.0452
_refine_ls_shift/su_max 0.000
_refine_ls_shift/su_mean 0.000
_refine_ls_structure_factor_coef Fsqd
_refine_ls_weighting_details 'calc w=1/[\s^2^(Fo^2^)+(0.0079P)^2^+7.1380P] where P=(Fo^2^+2Fc^2^)/3'
_refine_ls_weighting_scheme calc
_refine_ls_wR_factor_gt 0.0744
_refine_ls_wR_factor_ref 0.0805
_reflns_number_gt 3609
_reflns_number_total 4483
_reflns_threshold_expression >2sigma(I)
_cod_data_source_file c5ra18289a2.cif
_cod_data_source_block dp_10
_cod_depositor_comments
;
The following automatic conversions were performed:

'_symmetry_cell_setting' value 'Monoclinic' changed to 'monoclinic'
according to
/usr/data/users/saulius/crontab/automatic-downloads/rss-feeds/RSC/lib/dictionaries/cif_core.dic
dictionary named 'cif_core.dic' version 2.4.2 from 2011-04-26.

Automatic conversion script
Id: cif_fix_values 3271 2015-04-21 07:52:19Z andrius 
;
_cod_original_sg_symbol_H-M 'P2/c  '
_cod_database_code 7222238

loop_
_symmetry_equiv_pos_as_xyz
'x, y, z'
'-x, y, -z+1/2'
'-x, -y, -z'
'x, -y, z-1/2'

loop_
_atom_site_label
_atom_site_type_symbol
_atom_site_fract_x
_atom_site_fract_y
_atom_site_fract_z
_atom_site_U_iso_or_equiv
_atom_site_adp_type
_atom_site_occupancy
_atom_site_symmetry_multiplicity
_atom_site_calc_flag
_atom_site_refinement_flags
Pd1 Pd 0.07331(3) 0.48545(3) 0.185881(17) 0.04105(11) Uani 1 1 d .
P1 P 0.19612(9) 0.63549(11) 0.17863(6) 0.0444(3) Uani 1 1 d .
O1 O 0.1276(3) 0.7308(3) 0.12664(15) 0.0579(9) Uani 1 1 d .
O2 O -0.0490(3) 0.3402(3) 0.17516(14) 0.0492(8) Uani 1 1 d .
O3 O 0.1847(2) 0.3946(3) 0.26371(15) 0.0516(8) Uani 1 1 d .
N1 N -0.1896(4) 0.8679(4) -0.06880(19) 0.0655(12) Uani 1 1 d .
C1 C -0.0124(3) 0.5646(4) 0.1058(2) 0.0428(11) Uani 1 1 d .
C2 C -0.1090(4) 0.5135(4) 0.0643(2) 0.0490(11) Uani 1 1 d .
H2 H -0.1394 0.4388 0.0741 0.059 Uiso 1 1 calc R
C3 C -0.1614(4) 0.5721(4) 0.0083(2) 0.0545(13) Uani 1 1 d .
H3 H -0.2273 0.5364 -0.0181 0.065 Uiso 1 1 calc R
C4 C -0.1183(4) 0.6813(4) -0.0093(2) 0.0520(12) Uani 1 1 d .
C5 C -0.0208(4) 0.7339(4) 0.0309(2) 0.0537(12) Uani 1 1 d .
H5 H 0.0107 0.8076 0.0204 0.064 Uiso 1 1 calc R
C6 C 0.0284(4) 0.6753(4) 0.0865(2) 0.0470(11) Uani 1 1 d .
C7 C -0.1703(5) 0.7382(4) -0.0727(2) 0.0663(15) Uani 1 1 d .
H7A H -0.1151 0.7231 -0.1025 0.080 Uiso 1 1 calc R
H7B H -0.2476 0.6998 -0.0895 0.080 Uiso 1 1 calc R
C8 C -0.2854(5) 0.8999(6) -0.0323(3) 0.0837(18) Uani 1 1 d .
H8 H -0.2725 0.8475 0.0054 0.100 Uiso 1 1 calc R
C9 C -0.2683(7) 1.0284(6) -0.0070(3) 0.122(3) Uani 1 1 d .
H9A H -0.1865 1.0381 0.0158 0.184 Uiso 1 1 calc R
H9B H -0.3252 1.0439 0.0212 0.184 Uiso 1 1 calc R
H9C H -0.2823 1.0842 -0.0421 0.184 Uiso 1 1 calc R
C10 C -0.4163(6) 0.8790(9) -0.0646(5) 0.192(5) Uani 1 1 d .
H10A H -0.4349 0.9305 -0.1014 0.288 Uiso 1 1 calc R
H10B H -0.4703 0.8972 -0.0352 0.288 Uiso 1 1 calc R
H10C H -0.4265 0.7962 -0.0777 0.288 Uiso 1 1 calc R
C11 C -0.1927(9) 0.9327(6) -0.1287(3) 0.125(3) Uani 1 1 d .
H11 H -0.2296 1.0116 -0.1236 0.150 Uiso 1 1 calc R
C12 C -0.0655(10) 0.9558(7) -0.1390(5) 0.207(7) Uani 1 1 d .
H12A H -0.0210 0.9972 -0.1025 0.311 Uiso 1 1 calc R
H12B H -0.0673 1.0048 -0.1764 0.311 Uiso 1 1 calc R
H12C H -0.0261 0.8804 -0.1446 0.311 Uiso 1 1 calc R
C13 C -0.2730(12) 0.8707(8) -0.1865(3) 0.243(8) Uani 1 1 d .
H13A H -0.2297 0.8033 -0.2002 0.365 Uiso 1 1 calc R
H13B H -0.2918 0.9275 -0.2210 0.365 Uiso 1 1 calc R
H13C H -0.3474 0.8428 -0.1743 0.365 Uiso 1 1 calc R
C14 C 0.2460(4) 0.7297(4) 0.2466(2) 0.0460(11) Uani 1 1 d .
C15 C 0.3410(5) 0.8089(5) 0.2499(3) 0.0772(17) Uani 1 1 d .
H15 H 0.3848 0.8125 0.2164 0.093 Uiso 1 1 calc R
C16 C 0.3731(5) 0.8839(5) 0.3020(3) 0.0768(17) Uani 1 1 d .
H16 H 0.4374 0.9380 0.3029 0.092 Uiso 1 1 calc R
C17 C 0.3133(5) 0.8798(5) 0.3512(3) 0.0725(16) Uani 1 1 d .
H17 H 0.3353 0.9303 0.3862 0.087 Uiso 1 1 calc R
C18 C 0.2213(6) 0.8018(7) 0.3492(3) 0.119(3) Uani 1 1 d .
H18 H 0.1785 0.7983 0.3831 0.142 Uiso 1 1 calc R
C19 C 0.1885(5) 0.7257(6) 0.2972(3) 0.096(2) Uani 1 1 d .
H19 H 0.1254 0.6707 0.2974 0.115 Uiso 1 1 calc R
C20 C 0.3324(4) 0.5970(4) 0.1478(2) 0.0503(12) Uani 1 1 d .
C21 C 0.4032(4) 0.5037(6) 0.1744(3) 0.089(2) Uani 1 1 d .
H21 H 0.3801 0.4602 0.2078 0.106 Uiso 1 1 calc R
C22 C 0.5088(6) 0.4731(9) 0.1524(4) 0.126(3) Uani 1 1 d .
H22 H 0.5568 0.4094 0.1709 0.152 Uiso 1 1 calc R
C23 C 0.5423(6) 0.5362(9) 0.1036(4) 0.121(3) Uani 1 1 d .
H23 H 0.6149 0.5170 0.0898 0.145 Uiso 1 1 calc R
C24 C 0.4730(7) 0.6252(8) 0.0752(4) 0.111(3) Uani 1 1 d .
H24 H 0.4954 0.6661 0.0408 0.133 Uiso 1 1 calc R
C25 C 0.3672(5) 0.6563(6) 0.0976(3) 0.0819(18) Uani 1 1 d .
H25 H 0.3189 0.7188 0.0779 0.098 Uiso 1 1 calc R
C26 C -0.1493(4) 0.3319(4) 0.1941(2) 0.0457(11) Uani 1 1 d .
C27 C -0.2351(4) 0.2354(5) 0.1615(2) 0.0680(15) Uani 1 1 d .
H27A H -0.2550 0.2525 0.1166 0.102 Uiso 1 1 calc R
H27B H -0.3085 0.2348 0.1796 0.102 Uiso 1 1 calc R
H27C H -0.1961 0.1580 0.1677 0.102 Uiso 1 1 calc R

loop_
_atom_site_aniso_label
_atom_site_aniso_U_11
_atom_site_aniso_U_22
_atom_site_aniso_U_33
_atom_site_aniso_U_23
_atom_site_aniso_U_13
_atom_site_aniso_U_12
Pd1 0.02845(17) 0.03269(19) 0.0613(2) 0.00320(18) 0.00582(14) 0.00152(15)
P1 0.0306(6) 0.0395(7) 0.0609(8) 0.0060(6) 0.0017(5) -0.0008(5)
O1 0.0450(18) 0.0429(19) 0.079(2) 0.0118(17) -0.0093(16) -0.0080(15)
O2 0.0419(17) 0.0377(17) 0.069(2) -0.0054(16) 0.0121(15) -0.0046(14)
O3 0.0336(16) 0.0477(19) 0.072(2) 0.0149(18) 0.0042(15) 0.0037(14)
N1 0.082(3) 0.056(3) 0.059(3) 0.009(2) 0.013(2) 0.027(2)
C1 0.031(2) 0.036(2) 0.062(3) -0.003(2) 0.009(2) 0.0044(19)
C2 0.041(2) 0.041(3) 0.065(3) -0.003(3) 0.009(2) 0.001(2)
C3 0.045(3) 0.055(3) 0.060(3) -0.008(3) -0.001(2) 0.005(2)
C4 0.050(3) 0.047(3) 0.057(3) -0.002(2) 0.005(2) 0.016(2)
C5 0.048(3) 0.043(3) 0.067(3) 0.005(3) 0.002(2) 0.006(2)
C6 0.034(2) 0.039(3) 0.065(3) 0.001(2) 0.001(2) 0.003(2)
C7 0.075(4) 0.055(3) 0.063(3) -0.001(3) -0.002(3) 0.022(3)
C8 0.080(4) 0.081(4) 0.092(4) 0.012(4) 0.020(3) 0.034(4)
C9 0.193(8) 0.070(5) 0.126(6) 0.021(4) 0.089(6) 0.048(5)
C10 0.075(5) 0.233(12) 0.256(12) -0.022(10) -0.006(6) 0.066(7)
C11 0.231(9) 0.076(5) 0.076(5) 0.024(4) 0.049(6) 0.081(6)
C12 0.322(14) 0.104(7) 0.265(13) 0.080(8) 0.246(13) 0.104(8)
C13 0.49(2) 0.143(8) 0.058(5) -0.011(5) -0.048(8) 0.151(12)
C14 0.034(2) 0.040(3) 0.064(3) 0.007(2) 0.010(2) -0.001(2)
C15 0.075(4) 0.084(4) 0.074(4) -0.014(3) 0.018(3) -0.035(3)
C16 0.066(4) 0.073(4) 0.087(4) -0.010(4) 0.002(3) -0.031(3)
C17 0.072(4) 0.070(4) 0.077(4) -0.017(3) 0.017(3) -0.017(3)
C18 0.107(5) 0.148(7) 0.117(6) -0.062(5) 0.064(5) -0.072(5)
C19 0.086(4) 0.100(5) 0.111(5) -0.042(4) 0.041(4) -0.057(4)
C20 0.037(2) 0.059(3) 0.054(3) -0.005(3) 0.004(2) -0.010(2)
C21 0.052(3) 0.133(6) 0.085(4) 0.017(4) 0.023(3) 0.035(4)
C22 0.065(4) 0.201(9) 0.117(6) 0.005(6) 0.027(4) 0.058(5)
C23 0.056(4) 0.181(10) 0.135(7) -0.045(7) 0.043(5) -0.009(5)
C24 0.103(6) 0.132(7) 0.115(6) -0.011(5) 0.068(5) -0.037(5)
C25 0.080(4) 0.078(4) 0.095(5) 0.000(4) 0.037(4) -0.015(3)
C26 0.036(3) 0.039(3) 0.060(3) -0.003(2) 0.002(2) -0.001(2)
C27 0.056(3) 0.064(4) 0.082(4) -0.020(3) 0.007(3) -0.018(3)

loop_
_atom_type_symbol
_atom_type_description
_atom_type_scat_dispersion_real
_atom_type_scat_dispersion_imag
_atom_type_scat_source
C C 0.0033 0.0016 'International Tables Vol C Tables 4.2.6.8 and 6.1.1.4'
H H 0.0000 0.0000 'International Tables Vol C Tables 4.2.6.8 and 6.1.1.4'
N N 0.0061 0.0033 'International Tables Vol C Tables 4.2.6.8 and 6.1.1.4'
O O 0.0106 0.0060 'International Tables Vol C Tables 4.2.6.8 and 6.1.1.4'
P P 0.1023 0.0942 'International Tables Vol C Tables 4.2.6.8 and 6.1.1.4'
Pd Pd -0.9988 1.0072 'International Tables Vol C Tables 4.2.6.8 and 6.1.1.4'

loop_
_geom_angle_atom_site_label_1
_geom_angle_atom_site_label_2
_geom_angle_atom_site_label_3
_geom_angle
_geom_angle_site_symmetry_1
_geom_angle_site_symmetry_3
C1 Pd1 O2 92.23(15) . .
C1 Pd1 O3 171.83(14) . .
O2 Pd1 O3 90.06(11) . .
C1 Pd1 P1 79.51(12) . .
O2 Pd1 P1 169.83(9) . .
O3 Pd1 P1 97.33(9) . .
O1 P1 C14 102.34(19) . .
O1 P1 C20 103.4(2) . .
C14 P1 C20 105.6(2) . .
O1 P1 Pd1 108.63(11) . .
C14 P1 Pd1 119.96(15) . .
C20 P1 Pd1 115.02(16) . .
C6 O1 P1 110.8(3) . .
C26 O2 Pd1 128.2(3) . .
C26 O3 Pd1 127.1(3) 2 .
C7 N1 C11 114.7(4) . .
C7 N1 C8 113.4(5) . .
C11 N1 C8 115.7(5) . .
C6 C1 C2 115.2(4) . .
C6 C1 Pd1 120.3(3) . .
C2 C1 Pd1 124.4(3) . .
C1 C2 C3 121.1(4) . .
C1 C2 H2 119.4 . .
C3 C2 H2 119.4 . .
C4 C3 C2 121.9(4) . .
C4 C3 H3 119.1 . .
C2 C3 H3 119.1 . .
C3 C4 C5 118.3(4) . .
C3 C4 C7 120.8(4) . .
C5 C4 C7 120.8(5) . .
C6 C5 C4 118.9(4) . .
C6 C5 H5 120.6 . .
C4 C5 H5 120.6 . .
C5 C6 C1 124.6(4) . .
C5 C6 O1 117.8(4) . .
C1 C6 O1 117.6(4) . .
N1 C7 C4 113.5(4) . .
N1 C7 H7A 108.9 . .
C4 C7 H7A 108.9 . .
N1 C7 H7B 108.9 . .
C4 C7 H7B 108.9 . .
H7A C7 H7B 107.7 . .
N1 C8 C10 116.9(6) . .
N1 C8 C9 110.8(5) . .
C10 C8 C9 110.7(6) . .
N1 C8 H8 105.8 . .
C10 C8 H8 105.8 . .
C9 C8 H8 105.8 . .
C8 C9 H9A 109.5 . .
C8 C9 H9B 109.5 . .
H9A C9 H9B 109.5 . .
C8 C9 H9C 109.5 . .
H9A C9 H9C 109.5 . .
H9B C9 H9C 109.5 . .
C8 C10 H10A 109.5 . .
C8 C10 H10B 109.5 . .
H10A C10 H10B 109.5 . .
C8 C10 H10C 109.5 . .
H10A C10 H10C 109.5 . .
H10B C10 H10C 109.5 . .
N1 C11 C12 109.5(7) . .
N1 C11 C13 113.4(7) . .
C12 C11 C13 113.1(7) . .
N1 C11 H11 106.8 . .
C12 C11 H11 106.8 . .
C13 C11 H11 106.8 . .
C11 C12 H12A 109.5 . .
C11 C12 H12B 109.5 . .
H12A C12 H12B 109.5 . .
C11 C12 H12C 109.5 . .
H12A C12 H12C 109.5 . .
H12B C12 H12C 109.5 . .
C11 C13 H13A 109.5 . .
C11 C13 H13B 109.5 . .
H13A C13 H13B 109.5 . .
C11 C13 H13C 109.5 . .
H13A C13 H13C 109.5 . .
H13B C13 H13C 109.5 . .
C19 C14 C15 116.9(5) . .
C19 C14 P1 120.2(4) . .
C15 C14 P1 123.0(4) . .
C14 C15 C16 121.2(5) . .
C14 C15 H15 119.4 . .
C16 C15 H15 119.4 . .
C17 C16 C15 120.9(5) . .
C17 C16 H16 119.6 . .
C15 C16 H16 119.6 . .
C16 C17 C18 118.8(6) . .
C16 C17 H17 120.6 . .
C18 C17 H17 120.6 . .
C17 C18 C19 120.9(6) . .
C17 C18 H18 119.6 . .
C19 C18 H18 119.6 . .
C14 C19 C18 121.4(5) . .
C14 C19 H19 119.3 . .
C18 C19 H19 119.3 . .
C21 C20 C25 117.9(5) . .
C21 C20 P1 119.4(4) . .
C25 C20 P1 122.7(4) . .
C20 C21 C22 120.7(6) . .
C20 C21 H21 119.7 . .
C22 C21 H21 119.7 . .
C23 C22 C21 119.7(7) . .
C23 C22 H22 120.1 . .
C21 C22 H22 120.1 . .
C24 C23 C22 121.1(7) . .
C24 C23 H23 119.5 . .
C22 C23 H23 119.5 . .
C23 C24 C25 119.2(7) . .
C23 C24 H24 120.4 . .
C25 C24 H24 120.4 . .
C20 C25 C24 121.4(6) . .
C20 C25 H25 119.3 . .
C24 C25 H25 119.3 . .
O2 C26 O3 126.7(4) . 2
O2 C26 C27 115.4(4) . .
O3 C26 C27 117.8(4) 2 .
C26 C27 H27A 109.5 . .
C26 C27 H27B 109.5 . .
H27A C27 H27B 109.5 . .
C26 C27 H27C 109.5 . .
H27A C27 H27C 109.5 . .
H27B C27 H27C 109.5 . .

loop_
_geom_bond_atom_site_label_1
_geom_bond_atom_site_label_2
_geom_bond_distance
_geom_bond_site_symmetry_2
Pd1 C1 2.002(4) .
Pd1 O2 2.093(3) .
Pd1 O3 2.139(3) .
Pd1 P1 2.1730(12) .
P1 O1 1.620(3) .
P1 C14 1.790(5) .
P1 C20 1.803(5) .
O1 C6 1.414(5) .
O2 C26 1.253(5) .
O3 C26 1.249(5) 2
N1 C7 1.456(6) .
N1 C11 1.456(7) .
N1 C8 1.464(6) .
C1 C6 1.394(6) .
C1 C2 1.388(6) .
C2 C3 1.392(6) .
C2 H2 0.9300 .
C3 C4 1.376(6) .
C3 H3 0.9300 .
C4 C5 1.387(6) .
C4 C7 1.509(6) .
C5 C6 1.375(6) .
C5 H5 0.9300 .
C7 H7A 0.9700 .
C7 H7B 0.9700 .
C8 C10 1.515(9) .
C8 C9 1.522(8) .
C8 H8 0.9800 .
C9 H9A 0.9600 .
C9 H9B 0.9600 .
C9 H9C 0.9600 .
C10 H10A 0.9600 .
C10 H10B 0.9600 .
C10 H10C 0.9600 .
C11 C12 1.490(12) .
C11 C13 1.549(12) .
C11 H11 0.9800 .
C12 H12A 0.9600 .
C12 H12B 0.9600 .
C12 H12C 0.9600 .
C13 H13A 0.9600 .
C13 H13B 0.9600 .
C13 H13C 0.9600 .
C14 C19 1.342(7) .
C14 C15 1.366(6) .
C15 C16 1.382(7) .
C15 H15 0.9300 .
C16 C17 1.332(7) .
C16 H16 0.9300 .
C17 C18 1.335(7) .
C17 H17 0.9300 .
C18 C19 1.386(8) .
C18 H18 0.9300 .
C19 H19 0.9300 .
C20 C21 1.361(7) .
C20 C25 1.364(7) .
C21 C22 1.379(7) .
C21 H21 0.9300 .
C22 C23 1.354(10) .
C22 H22 0.9300 .
C23 C24 1.330(10) .
C23 H23 0.9300 .
C24 C25 1.387(8) .
C24 H24 0.9300 .
C25 H25 0.9300 .
C26 O3 1.249(5) 2
C26 C27 1.518(6) .
C27 H27A 0.9600 .
C27 H27B 0.9600 .
C27 H27C 0.9600 .

loop_
_geom_torsion_atom_site_label_1
_geom_torsion_atom_site_label_2
_geom_torsion_atom_site_label_3
_geom_torsion_atom_site_label_4
_geom_torsion
_geom_torsion_site_symmetry_4
C1 Pd1 P1 O1 13.76(18) .
O2 Pd1 P1 O1 49.8(5) .
O3 Pd1 P1 O1 -173.87(16) .
C1 Pd1 P1 C14 130.8(2) .
O2 Pd1 P1 C14 166.9(5) .
O3 Pd1 P1 C14 -56.82(18) .
C1 Pd1 P1 C20 -101.5(2) .
O2 Pd1 P1 C20 -65.5(5) .
O3 Pd1 P1 C20 70.83(19) .
C14 P1 O1 C6 -146.9(3) .
C20 P1 O1 C6 103.5(3) .
Pd1 P1 O1 C6 -19.1(3) .
C1 Pd1 O2 C26 -87.2(4) .
O3 Pd1 O2 C26 100.7(4) .
P1 Pd1 O2 C26 -122.6(5) .
C1 Pd1 O3 C26 -144.3(10) 2
O2 Pd1 O3 C26 -38.0(4) 2
P1 Pd1 O3 C26 149.0(4) 2
O2 Pd1 C1 C6 178.7(3) .
O3 Pd1 C1 C6 -75.1(11) .
P1 Pd1 C1 C6 -7.3(3) .
O2 Pd1 C1 C2 -5.1(4) .
O3 Pd1 C1 C2 101.1(10) .
P1 Pd1 C1 C2 168.9(4) .
C6 C1 C2 C3 -1.3(6) .
Pd1 C1 C2 C3 -177.7(3) .
C1 C2 C3 C4 1.5(7) .
C2 C3 C4 C5 -0.7(7) .
C2 C3 C4 C7 175.2(4) .
C3 C4 C5 C6 -0.2(7) .
C7 C4 C5 C6 -176.1(4) .
C4 C5 C6 C1 0.4(7) .
C4 C5 C6 O1 -179.9(4) .
C2 C1 C6 C5 0.4(6) .
Pd1 C1 C6 C5 176.9(4) .
C2 C1 C6 O1 -179.3(4) .
Pd1 C1 C6 O1 -2.8(5) .
P1 O1 C6 C5 -164.8(3) .
P1 O1 C6 C1 14.9(5) .
C11 N1 C7 C4 157.0(6) .
C8 N1 C7 C4 -67.1(6) .
C3 C4 C7 N1 138.1(5) .
C5 C4 C7 N1 -46.1(6) .
C7 N1 C8 C10 -74.7(7) .
C11 N1 C8 C10 60.8(8) .
C7 N1 C8 C9 157.1(5) .
C11 N1 C8 C9 -67.4(7) .
C7 N1 C11 C12 -81.2(8) .
C8 N1 C11 C12 143.9(6) .
C7 N1 C11 C13 46.1(9) .
C8 N1 C11 C13 -88.7(7) .
O1 P1 C14 C19 105.6(5) .
C20 P1 C14 C19 -146.5(5) .
Pd1 P1 C14 C19 -14.6(5) .
O1 P1 C14 C15 -73.5(4) .
C20 P1 C14 C15 34.4(5) .
Pd1 P1 C14 C15 166.2(4) .
C19 C14 C15 C16 -2.1(8) .
P1 C14 C15 C16 177.1(4) .
C14 C15 C16 C17 1.0(9) .
C15 C16 C17 C18 -0.1(10) .
C16 C17 C18 C19 0.4(11) .
C15 C14 C19 C18 2.4(10) .
P1 C14 C19 C18 -176.8(6) .
C17 C18 C19 C14 -1.6(12) .
O1 P1 C20 C21 -169.8(4) .
C14 P1 C20 C21 83.1(5) .
Pd1 P1 C20 C21 -51.5(5) .
O1 P1 C20 C25 8.9(5) .
C14 P1 C20 C25 -98.2(5) .
Pd1 P1 C20 C25 127.2(4) .
C25 C20 C21 C22 2.0(9) .
P1 C20 C21 C22 -179.2(5) .
C20 C21 C22 C23 -0.2(12) .
C21 C22 C23 C24 -2.0(13) .
C22 C23 C24 C25 2.3(13) .
C21 C20 C25 C24 -1.8(9) .
P1 C20 C25 C24 179.5(5) .
C23 C24 C25 C20 -0.4(11) .
Pd1 O2 C26 O3 -18.9(7) 2
Pd1 O2 C26 C27 160.9(3) .
